data_4126793
loop_
_publ_author_name
'Zhang, Fanjun'
'Song, Heng'
'Zhuang, Xuewen'
'Tung, Chen-Ho'
'Wang, Wenguang'

_publ_section_title
;
 Iron-Catalyzed 1,2-Selective Hydroboration of N-Heteroarenes.
;
_journal_name_full 'Journal of the American Chemical Society'
_journal_paper_doi 10.1021/jacs.7b11416
_journal_year 2017
_chemical_formula_moiety 'C37 H36 Fe N P S'
_chemical_formula_sum 'C37 H36 Fe N P S'
_chemical_formula_weight 613.55
_chemical_name_systematic
;
 ?
;
_space_group_crystal_system monoclinic
_space_group_IT_number 14
_space_group_name_Hall '-P 2ybc'
_space_group_name_H-M_alt 'P 1 21/c 1'
_symmetry_space_group_name_Hall '-P 2ybc'
_symmetry_space_group_name_H-M 'P 1 21/c 1'
_atom_sites_solution_hydrogens geom
_atom_sites_solution_primary dual
_audit_creation_date 2017-10-19
_audit_creation_method
;
Olex2 1.2-beta
(compiled 2017.08.10 svn.r3458 for OlexSys, GUI svn.r5381)
;
_cell_angle_alpha 90
_cell_angle_beta 106.209(16)
_cell_angle_gamma 90
_cell_formula_units_Z 4
_cell_length_a 20.803(4)
_cell_length_b 9.7913(11)
_cell_length_c 15.7087(17)
_cell_measurement_reflns_used 2487
_cell_measurement_temperature 192.99(10)
_cell_measurement_theta_max 75.4010
_cell_measurement_theta_min 4.3820
_cell_volume 3072.5(8)
_computing_cell_refinement 'CrysAlisPro 1.171.39.30d (Rigaku OD, 2017)'
_computing_data_collection 'CrysAlisPro 1.171.39.30d (Rigaku OD, 2017)'
_computing_data_reduction 'CrysAlisPro 1.171.39.30d (Rigaku OD, 2017)'
_computing_molecular_graphics 'Olex2 (Dolomanov et al., 2009)'
_computing_publication_material 'Olex2 (Dolomanov et al., 2009)'
_computing_structure_refinement 'ShelXL (Sheldrick, 2015)'
_computing_structure_solution 'ShelXT (Sheldrick, 2015)'
_diffrn_ambient_environment N~2~
_diffrn_ambient_temperature 192.99(10)
_diffrn_detector 'CCD plate'
_diffrn_detector_type HyPix
_diffrn_measured_fraction_theta_full 0.957
_diffrn_measured_fraction_theta_max 0.973
_diffrn_measurement_details
;
List of Runs (angles in degrees, time in seconds):

  # Type    Start    End  Width  t~exp~   \w     \q     \k     \f   Frames
--------------------------------------------------------------------------
  1  \w     52.00  78.00   2.00    4.00    --   48.45  61.00 -17.00   13
  2  \w     92.00 146.00   2.00   20.00    --  107.75  61.00 -17.00   27
  3  \w    149.00 175.00   2.00   20.00    --  107.75  61.00 -17.00   13
  4  \w    101.00 177.00   2.00   20.00    --  107.75  37.00 -90.00   38
  5  \w     97.00 171.00   2.00   20.00    --  107.75  19.00-120.00   37
  6  \w     92.00 174.00   2.00   20.00    --  107.75 125.00 -90.00   41
  7  \w     35.00 123.00   2.00   20.00    --  107.75 -61.00-156.00   44
  8  \w     36.00 110.00   2.00   20.00    --  107.75 -99.00  60.00   37
  9  \w     -5.00  49.00   2.00    4.00    --   48.45 -61.00-156.00   27
 10  \w    -65.00  19.00   2.00    4.00    --  -48.45  61.00 -17.00   42
 11  \w    -59.00 -19.00   2.00   20.00    --  -86.25  61.00 -17.00   20
 12  \w   -120.00 -32.00   2.00    4.00    --  -48.45 -61.00-156.00   44
 13  \w   -120.00 -72.00   2.00    4.00    --  -48.45-125.00 -30.00   24
 14  \w   -159.00 -85.00   2.00   20.00    --  -86.25 -61.00-156.00   37
;
_diffrn_measurement_device 'four-circle diffractometer'
_diffrn_measurement_device_type 'XtaLAB Synergy, Dualflex, HyPix'
_diffrn_measurement_method '\w scans'
_diffrn_orient_matrix_type 'CrysAlisPro convention (1999,Acta A55,543-557)'
_diffrn_orient_matrix_UB_11 -0.0761476000
_diffrn_orient_matrix_UB_12 -0.0068592000
_diffrn_orient_matrix_UB_13 -0.0433459000
_diffrn_orient_matrix_UB_21 -0.0107809000
_diffrn_orient_matrix_UB_22 0.1121850000
_diffrn_orient_matrix_UB_23 0.0633668000
_diffrn_orient_matrix_UB_31 0.0061625000
_diffrn_orient_matrix_UB_32 0.1101604000
_diffrn_orient_matrix_UB_33 -0.0672812000
_diffrn_radiation_monochromator mirror
_diffrn_radiation_probe x-ray
_diffrn_radiation_type CuK\a
_diffrn_radiation_wavelength 1.54184
_diffrn_reflns_av_R_equivalents 0.0971
_diffrn_reflns_av_unetI/netI 0.1050
_diffrn_reflns_Laue_measured_fraction_full 0.957
_diffrn_reflns_Laue_measured_fraction_max 0.973
_diffrn_reflns_limit_h_max 24
_diffrn_reflns_limit_h_min -24
_diffrn_reflns_limit_k_max 11
_diffrn_reflns_limit_k_min -4
_diffrn_reflns_limit_l_max 17
_diffrn_reflns_limit_l_min -18
_diffrn_reflns_number 17209
_diffrn_reflns_point_group_measured_fraction_full 0.957
_diffrn_reflns_point_group_measured_fraction_max 0.973
_diffrn_reflns_theta_full 67.684
_diffrn_reflns_theta_max 67.051
_diffrn_reflns_theta_min 4.427
_diffrn_source 'micro-focus sealed X-ray tube'
_diffrn_source_type 'PhotonJet (Cu) X-ray Source'
_exptl_absorpt_coefficient_mu 5.256
_exptl_absorpt_correction_T_max 1.00000
_exptl_absorpt_correction_T_min 0.80884
_exptl_absorpt_correction_type multi-scan
_exptl_absorpt_process_details
;
CrysAlisPro 1.171.39.30d (Rigaku Oxford Diffraction, 2017)
Empirical absorption correction using spherical harmonics,
 implemented in SCALE3 ABSPACK scaling algorithm.
;
_exptl_crystal_colour black
_exptl_crystal_density_diffrn 1.326
_exptl_crystal_description plate
_exptl_crystal_F_000 1288
_refine_diff_density_max 0.434
_refine_diff_density_min -0.516
_refine_diff_density_rms 0.082
_refine_ls_extinction_method none
_refine_ls_goodness_of_fit_ref 1.047
_refine_ls_hydrogen_treatment constr
_refine_ls_matrix_type full
_refine_ls_number_parameters 375
_refine_ls_number_reflns 5330
_refine_ls_number_restraints 0
_refine_ls_restrained_S_all 1.047
_refine_ls_R_factor_all 0.1142
_refine_ls_R_factor_gt 0.0571
_refine_ls_shift/su_max 0.000
_refine_ls_shift/su_mean 0.000
_refine_ls_structure_factor_coef Fsqd
_refine_ls_weighting_details 'w=1/[\s^2^(Fo^2^)+(0.0423P)^2^+4.7298P] where P=(Fo^2^+2Fc^2^)/3'
_refine_ls_weighting_scheme calc
_refine_ls_wR_factor_gt 0.1176
_refine_ls_wR_factor_ref 0.1480
_reflns_Friedel_coverage 0.000
_reflns_number_gt 3259
_reflns_number_total 5330
_reflns_threshold_expression 'I > 2\s(I)'
_cod_data_source_file ja7b11416_si_002.cif
_cod_data_source_block 6
_cod_database_code 4126793
_shelxl_version_number 2013-4
_shelx_space_group_comment
;
The symmetry employed for this shelxl refinement is uniquely defined
by the following loop, which should always be used as a source of
symmetry information in preference to the above space-group names.
They are only intended as comments.
;
_reflns_odcompleteness_completeness 96.42
_reflns_odcompleteness_iscentric 1
_reflns_odcompleteness_theta 66.97
_olex2_refinement_description
;
1. Fixed Uiso
 At 1.2 times of:
  All C(H) groups
 At 1.5 times of:
  All C(H,H,H) groups
2.a Aromatic/amide H refined with riding coordinates:
 C12(H12), C13(H13), C14(H14), C15(H15), C18(H18), C19(H19), C20(H20),
 C21(H21), C22(H22), C24(H24), C25(H25), C26(H26), C27(H27), C28(H28), C29(H29),
  C31(H31), C32(H32), C33(H33), C34(H34), C36(H36), C37(H37)
2.b Idealised Me refined as rotating group:
 C6(H6A,H6B,H6C), C7(H7A,H7B,H7C), C8(H8A,H8B,H8C), C9(H9A,H9B,H9C), C10(H10A,
 H10B,H10C)
;
_olex2_submission_special_instructions 'No special instructions were received'
_oxdiff_exptl_absorpt_empirical_details
;
Empirical correction (ABSPACK) includes:
- Absorption correction using spherical harmonics
- Frame scaling
;
_oxdiff_exptl_absorpt_empirical_full_max 1.586
_oxdiff_exptl_absorpt_empirical_full_min 0.613

loop_
_space_group_symop_operation_xyz
'x, y, z'
'-x, y+1/2, -z+1/2'
'-x, -y, -z'
'x, -y-1/2, z-1/2'

loop_
_atom_site_label
_atom_site_type_symbol
_atom_site_fract_x
_atom_site_fract_y
_atom_site_fract_z
_atom_site_U_iso_or_equiv
_atom_site_adp_type
_atom_site_occupancy
_atom_site_site_symmetry_order
_atom_site_calc_flag
_atom_site_refinement_flags_posn
C1 C 0.1986(3) 0.9574(6) 0.6425(3) 0.0349(13) Uani 1 1 d .
C2 C 0.2206(2) 0.8285(6) 0.6791(3) 0.0337(12) Uani 1 1 d .
C3 C 0.1755(2) 0.7263(6) 0.6340(3) 0.0339(12) Uani 1 1 d .
C4 C 0.1235(2) 0.7936(6) 0.5692(3) 0.0328(12) Uani 1 1 d .
C5 C 0.1365(2) 0.9336(6) 0.5722(3) 0.0355(13) Uani 1 1 d .
C6 C 0.2268(3) 1.0947(6) 0.6743(4) 0.0459(15) Uani 1 1 d .
H6A H 0.2705 1.0839 0.7151 0.069 Uiso 1 1 calc GR
H6B H 0.1979 1.1398 0.7035 0.069 Uiso 1 1 calc GR
H6C H 0.2302 1.1486 0.6246 0.069 Uiso 1 1 calc GR
C7 C 0.2764(2) 0.8051(6) 0.7632(3) 0.0402(14) Uani 1 1 d .
H7A H 0.2965 0.7176 0.7604 0.060 Uiso 1 1 calc GR
H7B H 0.2585 0.8076 0.8133 0.060 Uiso 1 1 calc GR
H7C H 0.3096 0.8753 0.7692 0.060 Uiso 1 1 calc GR
C8 C 0.1749(3) 0.5773(6) 0.6588(4) 0.0437(14) Uani 1 1 d .
H8A H 0.1625 0.5228 0.6059 0.065 Uiso 1 1 calc GR
H8B H 0.1431 0.5634 0.6921 0.065 Uiso 1 1 calc GR
H8C H 0.2187 0.5510 0.6941 0.065 Uiso 1 1 calc GR
C9 C 0.0620(3) 0.7249(7) 0.5115(3) 0.0500(16) Uani 1 1 d .
H9A H 0.0422 0.7816 0.4612 0.075 Uiso 1 1 calc GR
H9B H 0.0304 0.7107 0.5450 0.075 Uiso 1 1 calc GR
H9C H 0.0741 0.6384 0.4917 0.075 Uiso 1 1 calc GR
C10 C 0.0949(3) 1.0470(7) 0.5187(4) 0.0480(16) Uani 1 1 d .
H10A H 0.1237 1.1197 0.5110 0.072 Uiso 1 1 calc GR
H10B H 0.0641 1.0808 0.5493 0.072 Uiso 1 1 calc GR
H10C H 0.0703 1.0124 0.4617 0.072 Uiso 1 1 calc GR
C11 C 0.3045(3) 0.9869(5) 0.4294(3) 0.0323(12) Uani 1 1 d .
C12 C 0.3224(3) 1.0689(6) 0.3672(3) 0.0417(14) Uani 1 1 d .
H12 H 0.2918 1.1316 0.3344 0.050 Uiso 1 1 calc R
C13 C 0.3845(3) 1.0588(6) 0.3536(3) 0.0411(14) Uani 1 1 d .
H13 H 0.3958 1.1159 0.3127 0.049 Uiso 1 1 calc R
C14 C 0.4309(3) 0.9636(6) 0.4005(3) 0.0411(14) Uani 1 1 d .
H14 H 0.4728 0.9568 0.3908 0.049 Uiso 1 1 calc R
C15 C 0.4142(3) 0.8796(6) 0.4615(3) 0.0382(13) Uani 1 1 d .
H15 H 0.4454 0.8177 0.4940 0.046 Uiso 1 1 calc R
C16 C 0.3505(2) 0.8869(5) 0.4747(3) 0.0308(12) Uani 1 1 d .
C17 C 0.3862(2) 0.8547(5) 0.6582(3) 0.0253(10) Uani 1 1 d .
C18 C 0.3871(2) 0.9966(6) 0.6711(3) 0.0322(12) Uani 1 1 d .
H18 H 0.3591 1.0521 0.6285 0.039 Uiso 1 1 calc R
C19 C 0.4292(3) 1.0547(6) 0.7461(3) 0.0358(12) Uani 1 1 d .
H19 H 0.4289 1.1487 0.7545 0.043 Uiso 1 1 calc R
C20 C 0.4717(3) 0.9727(6) 0.8087(3) 0.0379(13) Uani 1 1 d .
H20 H 0.5001 1.0114 0.8595 0.046 Uiso 1 1 calc R
C21 C 0.4721(2) 0.8349(6) 0.7960(3) 0.0366(13) Uani 1 1 d .
H21 H 0.5011 0.7803 0.8381 0.044 Uiso 1 1 calc R
C22 C 0.4300(2) 0.7752(5) 0.7211(3) 0.0304(11) Uani 1 1 d .
H22 H 0.4312 0.6813 0.7130 0.037 Uiso 1 1 calc R
C23 C 0.3477(2) 0.6115(6) 0.5495(3) 0.0299(12) Uani 1 1 d .
C24 C 0.3377(2) 0.5207(5) 0.6118(3) 0.0295(11) Uani 1 1 d .
H24 H 0.3258 0.5536 0.6609 0.035 Uiso 1 1 calc R
C25 C 0.3449(3) 0.3813(6) 0.6024(3) 0.0365(13) Uani 1 1 d .
H25 H 0.3380 0.3214 0.6449 0.044 Uiso 1 1 calc R
C26 C 0.3628(3) 0.3309(6) 0.5288(3) 0.0439(14) Uani 1 1 d .
H26 H 0.3676 0.2375 0.5217 0.053 Uiso 1 1 calc R
C27 C 0.3730(3) 0.4203(6) 0.4678(3) 0.0393(13) Uani 1 1 d .
H27 H 0.3849 0.3871 0.4189 0.047 Uiso 1 1 calc R
C28 C 0.3660(3) 0.5607(6) 0.4769(3) 0.0344(12) Uani 1 1 d .
H28 H 0.3736 0.6202 0.4345 0.041 Uiso 1 1 calc R
C29 C 0.1885(3) 0.5773(6) 0.4398(3) 0.0341(13) Uani 1 1 d .
H29 H 0.2193 0.5397 0.4889 0.041 Uiso 1 1 calc R
C30 C 0.1504(3) 0.4862(6) 0.3735(3) 0.0334(12) Uani 1 1 d .
C31 C 0.1576(3) 0.3445(6) 0.3812(3) 0.0436(14) Uani 1 1 d .
H31 H 0.1892 0.3066 0.4294 0.052 Uiso 1 1 calc R
C32 C 0.1179(3) 0.2609(7) 0.3171(4) 0.0502(16) Uani 1 1 d .
H32 H 0.1226 0.1666 0.3225 0.060 Uiso 1 1 calc R
C33 C 0.0701(3) 0.3178(7) 0.2431(4) 0.0473(15) Uani 1 1 d .
H33 H 0.0434 0.2606 0.2003 0.057 Uiso 1 1 calc R
C34 C 0.0629(3) 0.4564(7) 0.2344(3) 0.0455(15) Uani 1 1 d .
H34 H 0.0313 0.4930 0.1857 0.055 Uiso 1 1 calc R
C35 C 0.1033(3) 0.5448(6) 0.2991(3) 0.0352(13) Uani 1 1 d .
C36 C 0.1001(3) 0.6879(6) 0.2934(3) 0.0405(14) Uani 1 1 d .
H36 H 0.0717 0.7295 0.2438 0.049 Uiso 1 1 calc R
C37 C 0.1384(3) 0.7657(6) 0.3603(3) 0.0368(13) Uani 1 1 d .
H37 H 0.1348 0.8602 0.3552 0.044 Uiso 1 1 calc R
Fe1 Fe 0.21672(4) 0.83166(9) 0.54355(5) 0.0285(2) Uani 1 1 d .
N1 N 0.1824(2) 0.7113(5) 0.4356(2) 0.0324(10) Uani 1 1 d .
P1 P 0.32392(6) 0.79149(14) 0.55889(7) 0.0261(3) Uani 1 1 d .
S1 S 0.22996(7) 1.01170(15) 0.45743(9) 0.0400(3) Uani 1 1 d .

loop_
_atom_site_aniso_label
_atom_site_aniso_U_11
_atom_site_aniso_U_22
_atom_site_aniso_U_33
_atom_site_aniso_U_23
_atom_site_aniso_U_13
_atom_site_aniso_U_12
C1 0.036(3) 0.035(3) 0.035(3) -0.007(3) 0.012(2) 0.004(2)
C2 0.032(3) 0.051(4) 0.021(2) -0.002(3) 0.0112(19) 0.003(3)
C3 0.031(3) 0.043(3) 0.030(3) -0.005(2) 0.012(2) -0.005(2)
C4 0.033(3) 0.044(4) 0.025(2) 0.001(2) 0.013(2) 0.005(2)
C5 0.031(3) 0.044(4) 0.034(3) 0.002(3) 0.013(2) 0.009(2)
C6 0.043(3) 0.046(4) 0.053(3) -0.016(3) 0.020(3) 0.000(3)
C7 0.038(3) 0.060(4) 0.027(2) 0.000(3) 0.015(2) -0.002(3)
C8 0.049(3) 0.044(4) 0.043(3) 0.003(3) 0.021(3) -0.001(3)
C9 0.032(3) 0.081(5) 0.035(3) -0.005(3) 0.008(2) -0.008(3)
C10 0.034(3) 0.061(4) 0.052(3) 0.010(3) 0.016(3) 0.017(3)
C11 0.044(3) 0.036(3) 0.020(2) -0.002(2) 0.014(2) -0.004(3)
C12 0.062(4) 0.039(4) 0.023(2) 0.008(2) 0.011(2) -0.003(3)
C13 0.069(4) 0.028(3) 0.033(3) 0.000(3) 0.025(3) -0.009(3)
C14 0.047(3) 0.050(4) 0.033(3) -0.009(3) 0.023(2) -0.013(3)
C15 0.041(3) 0.041(4) 0.034(3) -0.005(3) 0.012(2) -0.002(3)
C16 0.033(3) 0.033(3) 0.026(2) 0.001(2) 0.009(2) -0.001(2)
C17 0.026(2) 0.021(3) 0.029(2) 0.008(2) 0.0082(19) -0.001(2)
C18 0.035(3) 0.041(3) 0.022(2) 0.000(2) 0.010(2) -0.003(2)
C19 0.042(3) 0.028(3) 0.040(3) -0.005(3) 0.015(2) 0.004(3)
C20 0.044(3) 0.040(4) 0.030(3) -0.003(3) 0.010(2) -0.007(3)
C21 0.031(3) 0.043(4) 0.033(3) 0.008(3) 0.004(2) 0.004(3)
C22 0.037(3) 0.021(3) 0.031(2) -0.008(2) 0.007(2) -0.002(2)
C23 0.023(2) 0.037(3) 0.028(2) 0.001(2) 0.0045(19) -0.004(2)
C24 0.034(3) 0.032(3) 0.023(2) 0.000(2) 0.009(2) -0.001(2)
C25 0.040(3) 0.031(3) 0.036(3) 0.006(2) 0.006(2) 0.003(2)
C26 0.065(4) 0.029(3) 0.033(3) -0.002(3) 0.007(3) -0.002(3)
C27 0.060(4) 0.029(3) 0.032(3) -0.002(2) 0.016(3) 0.009(3)
C28 0.043(3) 0.038(3) 0.024(2) 0.005(2) 0.011(2) -0.001(3)
C29 0.035(3) 0.042(4) 0.027(2) 0.011(3) 0.012(2) 0.002(3)
C30 0.038(3) 0.038(3) 0.025(2) 0.003(2) 0.009(2) 0.000(2)
C31 0.047(3) 0.047(4) 0.034(3) 0.008(3) 0.006(2) -0.006(3)
C32 0.058(4) 0.047(4) 0.042(3) -0.003(3) 0.009(3) -0.013(3)
C33 0.041(3) 0.057(5) 0.040(3) -0.010(3) 0.006(2) -0.013(3)
C34 0.043(3) 0.058(5) 0.031(3) -0.003(3) 0.003(2) 0.000(3)
C35 0.035(3) 0.041(4) 0.029(3) 0.002(3) 0.009(2) 0.001(3)
C36 0.040(3) 0.059(4) 0.022(2) 0.006(3) 0.009(2) 0.007(3)
C37 0.045(3) 0.042(4) 0.023(2) 0.005(2) 0.009(2) 0.008(3)
Fe1 0.0276(4) 0.0372(5) 0.0214(4) 0.0001(4) 0.0082(3) 0.0014(4)
N1 0.032(2) 0.040(3) 0.0254(19) 0.006(2) 0.0080(17) -0.003(2)
P1 0.0280(6) 0.0285(7) 0.0230(6) 0.0025(5) 0.0091(5) 0.0001(5)
S1 0.0412(7) 0.0428(9) 0.0375(7) 0.0112(6) 0.0134(6) 0.0072(7)

loop_
_atom_type_symbol
_atom_type_description
_atom_type_scat_dispersion_real
_atom_type_scat_dispersion_imag
_atom_type_scat_source
C C 0.0181 0.0091 'International Tables Vol C Tables 4.2.6.8 and 6.1.1.4'
H H 0.0000 0.0000 'International Tables Vol C Tables 4.2.6.8 and 6.1.1.4'
Fe Fe -1.1336 3.1974 'International Tables Vol C Tables 4.2.6.8 and 6.1.1.4'
N N 0.0311 0.0180 'International Tables Vol C Tables 4.2.6.8 and 6.1.1.4'
P P 0.2955 0.4335 'International Tables Vol C Tables 4.2.6.8 and 6.1.1.4'
S S 0.3331 0.5567 'International Tables Vol C Tables 4.2.6.8 and 6.1.1.4'

loop_
_geom_angle_atom_site_label_1
_geom_angle_atom_site_label_2
_geom_angle_atom_site_label_3
_geom_angle
C2 C1 C5 106.4(5)
C2 C1 C6 128.0(5)
C2 C1 Fe1 70.9(3)
C5 C1 C6 125.2(5)
C5 C1 Fe1 69.6(3)
C6 C1 Fe1 129.8(4)
C1 C2 C3 109.5(4)
C1 C2 C7 125.0(5)
C1 C2 Fe1 70.0(3)
C3 C2 C7 124.7(5)
C3 C2 Fe1 70.9(3)
C7 C2 Fe1 133.4(3)
C2 C3 C4 107.2(5)
C2 C3 C8 127.1(5)
C2 C3 Fe1 69.9(3)
C4 C3 C8 124.9(5)
C4 C3 Fe1 70.4(3)
C8 C3 Fe1 132.5(4)
C3 C4 C9 124.9(5)
C3 C4 Fe1 70.4(3)
C5 C4 C3 109.2(5)
C5 C4 C9 125.8(5)
C5 C4 Fe1 69.8(3)
C9 C4 Fe1 129.3(3)
C1 C5 C10 123.4(5)
C1 C5 Fe1 69.5(3)
C4 C5 C1 107.7(5)
C4 C5 C10 128.8(5)
C4 C5 Fe1 71.5(3)
C10 C5 Fe1 126.7(4)
C1 C6 H6A 109.5
C1 C6 H6B 109.5
C1 C6 H6C 109.5
H6A C6 H6B 109.5
H6A C6 H6C 109.5
H6B C6 H6C 109.5
C2 C7 H7A 109.5
C2 C7 H7B 109.5
C2 C7 H7C 109.5
H7A C7 H7B 109.5
H7A C7 H7C 109.5
H7B C7 H7C 109.5
C3 C8 H8A 109.5
C3 C8 H8B 109.5
C3 C8 H8C 109.5
H8A C8 H8B 109.5
H8A C8 H8C 109.5
H8B C8 H8C 109.5
C4 C9 H9A 109.5
C4 C9 H9B 109.5
C4 C9 H9C 109.5
H9A C9 H9B 109.5
H9A C9 H9C 109.5
H9B C9 H9C 109.5
C5 C10 H10A 109.5
C5 C10 H10B 109.5
C5 C10 H10C 109.5
H10A C10 H10B 109.5
H10A C10 H10C 109.5
H10B C10 H10C 109.5
C12 C11 C16 118.4(5)
C12 C11 S1 121.9(4)
C16 C11 S1 119.6(4)
C11 C12 H12 119.5
C13 C12 C11 121.1(5)
C13 C12 H12 119.5
C12 C13 H13 119.7
C12 C13 C14 120.6(5)
C14 C13 H13 119.7
C13 C14 H14 120.2
C15 C14 C13 119.7(5)
C15 C14 H14 120.2
C14 C15 H15 119.8
C14 C15 C16 120.4(5)
C16 C15 H15 119.8
C11 C16 P1 114.8(4)
C15 C16 C11 119.8(5)
C15 C16 P1 124.9(4)
C18 C17 P1 115.7(3)
C22 C17 C18 118.4(4)
C22 C17 P1 125.9(4)
C17 C18 H18 119.6
C19 C18 C17 120.7(5)
C19 C18 H18 119.6
C18 C19 H19 120.1
C18 C19 C20 119.7(5)
C20 C19 H19 120.1
C19 C20 H20 120.0
C21 C20 C19 120.0(5)
C21 C20 H20 120.0
C20 C21 H21 119.6
C20 C21 C22 120.9(5)
C22 C21 H21 119.6
C17 C22 C21 120.3(5)
C17 C22 H22 119.8
C21 C22 H22 119.8
C24 C23 C28 118.8(5)
C24 C23 P1 117.5(4)
C28 C23 P1 123.1(4)
C23 C24 H24 119.5
C23 C24 C25 121.1(5)
C25 C24 H24 119.5
C24 C25 H25 120.1
C24 C25 C26 119.8(5)
C26 C25 H25 120.1
C25 C26 H26 120.5
C27 C26 C25 119.0(5)
C27 C26 H26 120.5
C26 C27 H27 119.2
C26 C27 C28 121.5(5)
C28 C27 H27 119.2
C23 C28 C27 119.7(5)
C23 C28 H28 120.1
C27 C28 H28 120.1
C30 C29 H29 118.0
N1 C29 H29 118.0
N1 C29 C30 123.9(5)
C31 C30 C29 122.1(5)
C31 C30 C35 120.4(5)
C35 C30 C29 117.5(5)
C30 C31 H31 120.1
C32 C31 C30 119.9(5)
C32 C31 H31 120.1
C31 C32 H32 119.8
C31 C32 C33 120.4(6)
C33 C32 H32 119.8
C32 C33 H33 119.9
C34 C33 C32 120.3(5)
C34 C33 H33 119.9
C33 C34 H34 119.8
C33 C34 C35 120.4(5)
C35 C34 H34 119.8
C30 C35 C34 118.6(5)
C36 C35 C30 117.8(5)
C36 C35 C34 123.7(5)
C35 C36 H36 119.9
C37 C36 C35 120.1(5)
C37 C36 H36 119.9
C36 C37 H37 118.3
C36 C37 N1 123.3(5)
N1 C37 H37 118.3
C1 Fe1 C2 39.2(2)
C1 Fe1 C3 66.4(2)
C1 Fe1 C4 66.4(2)
C1 Fe1 C5 40.9(2)
C1 Fe1 P1 114.08(15)
C1 Fe1 S1 93.56(16)
C2 Fe1 C3 39.2(2)
C2 Fe1 C4 65.47(18)
C2 Fe1 P1 97.72(14)
C2 Fe1 S1 129.23(17)
C3 Fe1 P1 115.14(15)
C3 Fe1 S1 155.48(16)
C4 Fe1 C3 39.21(19)
C4 Fe1 P1 153.67(15)
C4 Fe1 S1 121.03(15)
C5 Fe1 C2 66.35(19)
C5 Fe1 C3 66.0(2)
C5 Fe1 C4 38.6(2)
C5 Fe1 P1 154.12(16)
C5 Fe1 S1 89.67(16)
N1 Fe1 C1 150.26(19)
N1 Fe1 C2 137.9(2)
N1 Fe1 C3 99.44(18)
N1 Fe1 C4 85.97(18)
N1 Fe1 C5 109.97(19)
N1 Fe1 P1 95.54(12)
N1 Fe1 S1 91.48(13)
P1 Fe1 S1 85.25(6)
C29 N1 C37 117.2(5)
C29 N1 Fe1 122.1(3)
C37 N1 Fe1 119.1(4)
C16 P1 C17 99.2(2)
C16 P1 C23 106.7(2)
C16 P1 Fe1 109.27(17)
C17 P1 C23 104.4(2)
C17 P1 Fe1 118.94(16)
C23 P1 Fe1 116.46(16)
C11 S1 Fe1 107.74(18)

loop_
_geom_bond_atom_site_label_1
_geom_bond_atom_site_label_2
_geom_bond_distance
C1 C2 1.410(8)
C1 C5 1.465(7)
C1 C6 1.496(8)
C1 Fe1 2.097(5)
C2 C3 1.419(7)
C2 C7 1.512(6)
C2 Fe1 2.109(4)
C3 C4 1.423(7)
C3 C8 1.511(8)
C3 Fe1 2.121(5)
C4 C5 1.395(8)
C4 C9 1.505(7)
C4 Fe1 2.120(5)
C5 C10 1.511(7)
C5 Fe1 2.098(5)
C6 H6A 0.9600
C6 H6B 0.9600
C6 H6C 0.9600
C7 H7A 0.9600
C7 H7B 0.9600
C7 H7C 0.9600
C8 H8A 0.9600
C8 H8B 0.9600
C8 H8C 0.9600
C9 H9A 0.9600
C9 H9B 0.9600
C9 H9C 0.9600
C10 H10A 0.9600
C10 H10B 0.9600
C10 H10C 0.9600
C11 C12 1.394(7)
C11 C16 1.415(7)
C11 S1 1.743(5)
C12 H12 0.9300
C12 C13 1.370(8)
C13 H13 0.9300
C13 C14 1.395(8)
C14 H14 0.9300
C14 C15 1.378(7)
C15 H15 0.9300
C15 C16 1.399(7)
C16 P1 1.826(5)
C17 C18 1.404(7)
C17 C22 1.381(6)
C17 P1 1.835(5)
C18 H18 0.9300
C18 C19 1.379(7)
C19 H19 0.9300
C19 C20 1.382(7)
C20 H20 0.9300
C20 C21 1.365(8)
C21 H21 0.9300
C21 C22 1.385(7)
C22 H22 0.9300
C23 C24 1.380(7)
C23 C28 1.393(7)
C23 P1 1.847(6)
C24 H24 0.9300
C24 C25 1.386(7)
C25 H25 0.9300
C25 C26 1.400(8)
C26 H26 0.9300
C26 C27 1.357(8)
C27 H27 0.9300
C27 C28 1.394(7)
C28 H28 0.9300
C29 H29 0.9300
C29 C30 1.432(7)
C29 N1 1.318(7)
C30 C31 1.397(8)
C30 C35 1.418(7)
C31 H31 0.9300
C31 C32 1.378(8)
C32 H32 0.9300
C32 C33 1.417(8)
C33 H33 0.9300
C33 C34 1.369(8)
C34 H34 0.9300
C34 C35 1.419(8)
C35 C36 1.405(8)
C36 H36 0.9300
C36 C37 1.362(7)
C37 H37 0.9300
C37 N1 1.385(6)
Fe1 N1 2.024(4)
Fe1 P1 2.2105(15)
Fe1 S1 2.2850(16)
